data_4317784
loop_
_publ_author_name
'Federico Roncaroli'
'Luis M. Baraldo'
'Leonardo D. Slep'
'Jos\'e A. Olabe'

_publ_section_title
;
 Metallonitrosyl Fragment as Electron Acceptor: Intramolecular Charge
 Transfer, Long Range Electronic Coupling, and Electrophilic Reactivity in
 the trans-[NCRu(py)4(CN)Ru(py)4NO]3+ Ion
;
_journal_name_full 'Inorganic Chemistry'
_journal_page_first 1930
_journal_page_last 1939
_journal_paper_doi 10.1021/ic0109896
_journal_volume 41
_journal_year 2002
_chemical_formula_sum 'C15 H16 N2 O2'
_chemical_formula_weight 256.30
_chemical_name_common compound1
_chemical_name_systematic
;
  ?
;
_space_group_IT_number 29
_symmetry_cell_setting orthorhombic
_symmetry_space_group_name_Hall 'P 2c -2ac'
_symmetry_space_group_name_H-M 'P c a 21'
_atom_sites_solution_hydrogens geom
_atom_sites_solution_primary direct
_atom_sites_solution_secondary difmap
_audit_creation_method SHELXL
_cell_angle_alpha 90.00
_cell_angle_beta 90.00
_cell_angle_gamma 90.00
_cell_formula_units_Z 8
_cell_length_a 25.1624(14)
_cell_length_b 10.0062(6)
_cell_length_c 10.7073(6)
_cell_measurement_temperature 298(2)
_cell_volume 2695.9(3)
_computing_cell_refinement 'Bruker SMART'
_computing_data_collection 'Bruker SMART'
_computing_data_reduction 'Bruker SHELXTL'
_computing_molecular_graphics 'Bruker SHELXTL'
_computing_publication_material 'Bruker SHELXTL'
_computing_structure_refinement 'SHELXL-93 (Sheldrick, 1993)'
_computing_structure_solution 'SHELXS-86 (Sheldrick, 1990)'
_diffrn_ambient_temperature 298(2)
_diffrn_measurement_method 'phi and omega scans'
_diffrn_radiation_monochromator graphite
_diffrn_radiation_source 'fine-focus sealed tube'
_diffrn_radiation_type MoK\a
_diffrn_radiation_wavelength 0.71073
_diffrn_reflns_av_R_equivalents 0.0354
_diffrn_reflns_av_sigmaI/netI 0.0300
_diffrn_reflns_limit_h_max 33
_diffrn_reflns_limit_h_min -31
_diffrn_reflns_limit_k_max 13
_diffrn_reflns_limit_k_min -10
_diffrn_reflns_limit_l_max 14
_diffrn_reflns_limit_l_min -6
_diffrn_reflns_number 10417
_diffrn_reflns_theta_max 28.27
_diffrn_reflns_theta_min 2.04
_exptl_absorpt_coefficient_mu 0.085
_exptl_absorpt_correction_type none
_exptl_crystal_colour colorless
_exptl_crystal_density_diffrn 1.263
_exptl_crystal_description irreqular
_exptl_crystal_F_000 1088
_exptl_crystal_size_max 0.64
_exptl_crystal_size_mid 0.44
_exptl_crystal_size_min 0.4
_refine_diff_density_max 0.132
_refine_diff_density_min -0.125
_refine_diff_density_rms 0.030
_refine_ls_abs_structure_details 'Flack H D (1983), Acta Cryst. A39, 876-881'
_refine_ls_abs_structure_Flack -0.07(110)
_refine_ls_extinction_coef 0.0226(17)
_refine_ls_extinction_expression Fc^*^=kFc[1+0.001xFc^2^\l^3^/sin(2\q)]^-1/4^
_refine_ls_extinction_method SHELXL
_refine_ls_goodness_of_fit_all 1.075
_refine_ls_goodness_of_fit_obs 1.080
_refine_ls_matrix_type full
_refine_ls_number_parameters 482
_refine_ls_number_reflns 4451
_refine_ls_number_restraints 1
_refine_ls_restrained_S_all 1.122
_refine_ls_restrained_S_obs 1.080
_refine_ls_R_factor_all 0.0435
_refine_ls_R_factor_obs 0.0381
_refine_ls_shift/esd_max 0.000
_refine_ls_shift/esd_mean 0.000
_refine_ls_structure_factor_coef Fsqd
_refine_ls_weighting_details 'w=1/[\s^2^(Fo^2^)+(0.0428P)^2^+0.3268P] where P=(Fo^2^+2Fc^2^)/3'
_refine_ls_weighting_scheme calc
_refine_ls_wR_factor_all 0.1017
_refine_ls_wR_factor_obs 0.0927
_reflns_number_observed 4040
_reflns_number_total 4452
_reflns_observed_criterion >2sigma(I)
_cod_data_source_file ic0109896t_1.cif
_cod_data_source_block 1
_cod_depositor_comments
;
The following automatic conversions were performed:

'_symmetry_cell_setting' value 'Orthorhombic' changed to
'orthorhombic' according to the built-in table from CIF Core
dictionary named 'cif_core.dic' version 2.4.1 from 2010-06-29.

Automatic conversion script
Id: cif_fix_values 1646 2011-03-28 12:23:43Z adriana 

The following automatic conversions were performed:

'_refine_ls_weighting_scheme' value 'calc
w=1/[\s^2^(Fo^2^)+(0.0428P)^2^+0.3268P] where P=(Fo^2^+2Fc^2^)/3' was
changed to 'calc'. New tag '_refine_ls_weighting_details' was
created. The value of the new tag was set to
'w=1/[\s^2^(Fo^2^)+(0.0428P)^2^+0.3268P] where P=(Fo^2^+2Fc^2^)/3'.

Automatic conversion script
Id: cif_fix_values 3143 2015-03-26 13:38:13Z robertas 
;
_cod_database_code 4317784

loop_
_symmetry_equiv_pos_as_xyz
'x, y, z'
'-x, -y, z+1/2'
'x+1/2, -y, z'
'-x+1/2, y, z+1/2'

loop_
_atom_site_aniso_label
_atom_site_aniso_U_11
_atom_site_aniso_U_22
_atom_site_aniso_U_33
_atom_site_aniso_U_23
_atom_site_aniso_U_13
_atom_site_aniso_U_12
O1 0.0775(11) 0.0882(11) 0.0623(10) 0.0139(9) -0.0001(10) -0.0180(9)
O2 0.0967(13) 0.0823(11) 0.0552(10) -0.0044(9) 0.0019(10) 0.0275(10)
O3 0.0408(7) 0.0749(9) 0.0664(10) 0.0048(8) -0.0107(7) -0.0069(6)
O4 0.0499(8) 0.0783(9) 0.0690(11) -0.0007(8) -0.0063(8) 0.0142(7)
N1 0.0586(10) 0.0480(8) 0.0544(10) 0.0035(8) -0.0138(8) -0.0017(7)
N2 0.0608(10) 0.0459(8) 0.0561(10) 0.0005(8) -0.0184(9) 0.0048(7)
N3 0.0446(8) 0.0491(8) 0.0467(9) 0.0016(7) -0.0079(7) -0.0018(7)
N4 0.0442(8) 0.0484(8) 0.0443(9) 0.0019(7) -0.0071(7) -0.0007(6)
C1 0.0498(10) 0.0463(9) 0.0491(11) 0.0039(8) -0.0060(9) -0.0006(8)
C2 0.0358(8) 0.0485(9) 0.0468(10) 0.0005(8) -0.0033(8) -0.0006(7)
C11 0.0453(9) 0.0511(9) 0.0566(12) -0.0006(9) -0.0087(9) 0.0035(8)
C12 0.0558(12) 0.0638(12) 0.076(2) 0.0086(12) -0.0075(12) -0.0087(10)
C13 0.0546(13) 0.0694(14) 0.109(3) -0.0056(15) -0.018(2) -0.0067(11)
C14 0.0673(15) 0.0720(14) 0.091(2) -0.013(2) -0.035(2) 0.0078(12)
C15 0.082(2) 0.0710(14) 0.0611(15) -0.0050(13) -0.0220(14) 0.0106(13)
C16 0.0545(11) 0.0576(10) 0.0544(12) -0.0011(10) -0.0044(10) 0.0023(9)
C17 0.121(3) 0.089(2) 0.061(2) 0.009(2) 0.020(2) -0.007(2)
C21 0.0461(9) 0.0431(8) 0.0521(11) 0.0003(8) -0.0057(9) -0.0025(7)
C22 0.0622(12) 0.0521(10) 0.0552(13) 0.0027(9) 0.0026(11) 0.0010(9)
C23 0.0574(12) 0.0527(10) 0.075(2) 0.0020(11) 0.0075(12) 0.0058(9)
C24 0.0505(11) 0.0559(11) 0.082(2) 0.0160(12) -0.0061(12) 0.0058(9)
C25 0.0649(13) 0.0639(12) 0.0578(14) 0.0144(11) -0.0083(11) 0.0045(10)
C26 0.0513(11) 0.0525(9) 0.0530(12) 0.0013(9) -0.0040(9) 0.0027(8)
C27 0.235(9) 0.195(6) 0.053(2) -0.013(3) 0.006(3) 0.105(7)
C31 0.0433(9) 0.0492(9) 0.0425(9) -0.0019(8) -0.0030(8) 0.0028(7)
C32 0.0515(11) 0.0608(11) 0.0545(12) 0.0049(10) -0.0055(10) -0.0070(9)
C33 0.0715(14) 0.0665(12) 0.0615(14) 0.0106(12) -0.0029(13) -0.0103(11)
C34 0.082(2) 0.0627(12) 0.0646(15) 0.0169(12) -0.0096(14) 0.0039(12)
C35 0.0570(12) 0.0708(13) 0.0634(15) 0.0090(12) -0.0124(11) 0.0094(11)
C36 0.0422(9) 0.0568(9) 0.0470(10) -0.0022(9) -0.0028(8) 0.0043(8)
C37 0.0413(11) 0.108(2) 0.078(2) 0.000(2) -0.0145(12) -0.0046(13)
C41 0.0431(9) 0.0466(8) 0.0441(9) 0.0030(8) -0.0051(8) -0.0098(7)
C42 0.0605(12) 0.0495(9) 0.0508(11) 0.0028(9) -0.0010(10) -0.0072(9)
C43 0.090(2) 0.0568(11) 0.0508(12) -0.0061(10) -0.0005(13) -0.0178(12)
C44 0.089(2) 0.0678(13) 0.0542(13) 0.0051(11) -0.0214(13) -0.0243(13)
C45 0.0629(14) 0.0707(13) 0.0630(15) 0.0103(12) -0.0202(12) -0.0134(11)
C46 0.0444(10) 0.0581(10) 0.0517(11) 0.0072(9) -0.0075(9) -0.0077(8)
C47 0.064(2) 0.122(3) 0.107(3) -0.001(3) -0.013(2) 0.036(2)

loop_
_atom_site_label
_atom_site_type_symbol
_atom_site_fract_x
_atom_site_fract_y
_atom_site_fract_z
_atom_site_U_iso_or_equiv
_atom_site_thermal_displace_type
_atom_site_occupancy
_atom_site_calc_flag
_atom_site_refinement_flags
_atom_site_disorder_group
O1 O 0.42066(8) 0.6195(2) 0.5599(2) 0.0760(5) Uani 1 d . .
O2 O 0.35957(8) 0.8299(2) -0.0692(2) 0.0781(5) Uani 1 d . .
O3 O 0.48794(5) 0.4185(2) 0.4163(2) 0.0607(4) Uani 1 d . .
O4 O 0.26400(6) 0.6338(2) 0.0362(2) 0.0657(4) Uani 1 d . .
N1 N 0.42751(7) 0.7234(2) 0.3324(2) 0.0536(4) Uani 1 d . .
N2 N 0.36781(7) 0.7888(2) 0.1798(2) 0.0543(4) Uani 1 d . .
N3 N 0.39222(6) 0.4373(2) 0.3019(2) 0.0468(4) Uani 1 d . .
N4 N 0.34955(6) 0.5036(2) 0.1204(2) 0.0456(4) Uani 1 d . .
C1 C 0.40114(8) 0.8157(2) 0.2714(2) 0.0484(4) Uani 1 d . .
C2 C 0.36567(7) 0.4102(2) 0.1981(2) 0.0437(4) Uani 1 d . .
C11 C 0.46423(8) 0.7651(2) 0.4249(2) 0.0510(5) Uani 1 d . .
C12 C 0.50360(10) 0.8588(2) 0.4010(3) 0.0653(6) Uani 1 d . .
C13 C 0.53835(11) 0.8983(3) 0.4952(4) 0.0776(8) Uani 1 d . .
C14 C 0.53504(12) 0.8422(3) 0.6110(3) 0.0769(8) Uani 1 d . .
C15 C 0.49652(12) 0.7479(3) 0.6359(3) 0.0713(7) Uani 1 d . .
C16 C 0.46087(9) 0.7090(2) 0.5440(2) 0.0555(5) Uani 1 d . .
C17 C 0.4199(2) 0.5400(4) 0.6702(3) 0.0904(10) Uani 1 d . .
C21 C 0.33557(8) 0.8932(2) 0.1336(2) 0.0471(4) Uani 1 d . .
C22 C 0.30799(10) 0.9778(2) 0.2132(2) 0.0565(5) Uani 1 d . .
C23 C 0.27723(10) 1.0825(2) 0.1677(3) 0.0617(6) Uani 1 d . .
C24 C 0.27379(9) 1.1025(2) 0.0416(3) 0.0629(6) Uani 1 d . .
C25 C 0.30012(10) 1.0191(2) -0.0396(3) 0.0622(6) Uani 1 d . .
C26 C 0.33117(9) 0.9141(2) 0.0048(2) 0.0523(5) Uani 1 d . .
C27 C 0.3539(4) 0.8497(9) -0.2009(4) 0.161(3) Uani 1 d . .
C31 C 0.40193(7) 0.3328(2) 0.3880(2) 0.0450(4) Uani 1 d . .
C32 C 0.36299(8) 0.2389(2) 0.4180(2) 0.0556(5) Uani 1 d . .
C33 C 0.37357(11) 0.1342(2) 0.4991(3) 0.0665(6) Uani 1 d . .
C34 C 0.42303(11) 0.1219(3) 0.5522(3) 0.0699(6) Uani 1 d . .
C35 C 0.46193(10) 0.2163(2) 0.5262(3) 0.0637(6) Uani 1 d . .
C36 C 0.45193(7) 0.3214(2) 0.4461(2) 0.0487(4) Uani 1 d . .
C37 C 0.53678(10) 0.4215(4) 0.4860(3) 0.0756(8) Uani 1 d . .
C41 C 0.32743(7) 0.4660(2) 0.0037(2) 0.0446(4) Uani 1 d . .
C42 C 0.34871(9) 0.3651(2) -0.0693(2) 0.0536(5) Uani 1 d . .
C43 C 0.32685(12) 0.3345(2) -0.1858(2) 0.0658(6) Uani 1 d . .
C44 C 0.28394(12) 0.4063(2) -0.2292(3) 0.0705(7) Uani 1 d . .
C45 C 0.26188(11) 0.5068(2) -0.1574(3) 0.0655(6) Uani 1 d . .
C46 C 0.28326(8) 0.5374(2) -0.0413(2) 0.0514(5) Uani 1 d . .
C47 C 0.21714(14) 0.7029(5) -0.0002(5) 0.0976(11) Uani 1 d . .
H1N H 0.4217(21) 0.6341(52) 0.3408(52) 0.059(18) Uiso 0.49(5) d P .
H2N H 0.3648(14) 0.7042(39) 0.1464(40) 0.035(13) Uiso 0.51(5) d P .
H3N H 0.4040(14) 0.5185(36) 0.3145(36) 0.021(12) Uiso 0.47(5) d P .
H4N H 0.3494(17) 0.5833(47) 0.1383(46) 0.051(15) Uiso 0.53(5) d P .
H1 H 0.4073(9) 0.9070(22) 0.2991(25) 0.053(6) Uiso 1 d . .
H2 H 0.3582(8) 0.3179(21) 0.1758(23) 0.045(5) Uiso 1 d . .
H12 H 0.5040(10) 0.9009(24) 0.3223(30) 0.063(7) Uiso 1 d . .
H13 H 0.5661(15) 0.9653(38) 0.4730(37) 0.108(11) Uiso 1 d . .
H14 H 0.5599(12) 0.8693(29) 0.6793(34) 0.085(9) Uiso 1 d . .
H15 H 0.4925(13) 0.7051(33) 0.7134(37) 0.092(10) Uiso 1 d . .
H17A H 0.4568(18) 0.4920(43) 0.6853(43) 0.136(16) Uiso 1 d . .
H17C H 0.4085(15) 0.5977(35) 0.7473(41) 0.110(12) Uiso 1 d . .
H17B H 0.3878(19) 0.4636(46) 0.6547(49) 0.143(15) Uiso 1 d . .
H22 H 0.3099(11) 0.9579(28) 0.3054(32) 0.077(8) Uiso 1 d . .
H23 H 0.2608(12) 1.1447(26) 0.2308(30) 0.077(8) Uiso 1 d . .
H24 H 0.2525(11) 1.1762(23) 0.0051(26) 0.064(7) Uiso 1 d . .
H25 H 0.2999(12) 1.0305(27) -0.1296(33) 0.076(8) Uiso 1 d . .
H27A H 0.3652(32) 0.9554(74) -0.2380(78) 0.240(35) Uiso 1 d . .
H27B H 0.3687(31) 0.7706(80) -0.2382(86) 0.237(33) Uiso 1 d . .
H27C H 0.3236(34) 0.8178(90) -0.2069(92) 0.242(53) Uiso 1 d . .
H32 H 0.3236(10) 0.2576(23) 0.3861(28) 0.062(7) Uiso 1 d . .
H33 H 0.3440(14) 0.0686(36) 0.5190(41) 0.112(11) Uiso 1 d . .
H34 H 0.4311(12) 0.0495(29) 0.6048(31) 0.077(8) Uiso 1 d . .
H35 H 0.4947(11) 0.2092(25) 0.5616(29) 0.069(8) Uiso 1 d . .
H37A H 0.5287(15) 0.4141(36) 0.5792(42) 0.110(12) Uiso 1 d . .
H37C H 0.5561(14) 0.5021(33) 0.4494(32) 0.095(10) Uiso 1 d . .
H37B H 0.5591(11) 0.3342(30) 0.4636(31) 0.081(9) Uiso 1 d . .
H42 H 0.3820(10) 0.3138(25) -0.0380(27) 0.065(7) Uiso 1 d . .
H43 H 0.3442(12) 0.2672(28) -0.2355(30) 0.074(8) Uiso 1 d . .
H44 H 0.2690(10) 0.3850(25) -0.3174(31) 0.076(8) Uiso 1 d . .
H45 H 0.2275(14) 0.5476(33) -0.1902(37) 0.101(10) Uiso 1 d . .
H47A H 0.2211(13) 0.7417(34) -0.0798(41) 0.098(12) Uiso 1 d . .
H47C H 0.2101(18) 0.7786(43) 0.0698(50) 0.133(14) Uiso 1 d . .
H47B H 0.1908(14) 0.6393(32) -0.0045(36) 0.086(11) Uiso 1 d . .

loop_
_atom_type_symbol
_atom_type_description
_atom_type_scat_dispersion_real
_atom_type_scat_dispersion_imag
_atom_type_scat_source
C C 0.0033 0.0016 'International Tables Vol C Tables 4.2.6.8 and 6.1.1.4'
H H 0.0000 0.0000 'International Tables Vol C Tables 4.2.6.8 and 6.1.1.4'
N N 0.0061 0.0033 'International Tables Vol C Tables 4.2.6.8 and 6.1.1.4'
O O 0.0106 0.0060 'International Tables Vol C Tables 4.2.6.8 and 6.1.1.4'

loop_
_geom_angle_atom_site_label_1
_geom_angle_atom_site_label_2
_geom_angle_atom_site_label_3
_geom_angle
_geom_angle_site_symmetry_1
_geom_angle_site_symmetry_3
_geom_angle_publ_flag
C16 O1 C17 118.7(2) . . ?
C26 O2 C27 115.9(3) . . ?
C36 O3 C37 117.4(2) . . ?
C46 O4 C47 118.2(3) . . ?
C1 N1 C11 118.1(2) . . ?
C1 N1 H1N 131.3(34) . . ?
C11 N1 H1N 108.9(34) . . ?
C1 N2 C21 118.4(2) . . ?
C1 N2 H2N 121.8(24) . . ?
C21 N2 H2N 119.8(24) . . ?
C2 N3 C31 118.9(2) . . ?
C2 N3 H3N 119.4(25) . . ?
C31 N3 H3N 121.8(25) . . ?
C2 N4 C41 119.3(2) . . ?
C2 N4 H4N 123.0(34) . . ?
C41 N4 H4N 117.5(33) . . ?
N1 C1 N2 123.3(2) . . ?
N1 C1 H1 115.4(15) . . ?
N2 C1 H1 121.3(14) . . ?
N4 C2 N3 122.7(2) . . ?
N4 C2 H2 117.4(14) . . ?
N3 C2 H2 119.9(14) . . ?
C12 C11 C16 118.9(2) . . ?
C12 C11 N1 122.4(2) . . ?
C16 C11 N1 118.7(2) . . ?
C11 C12 C13 120.4(3) . . ?
C11 C12 H12 118.3(16) . . ?
C13 C12 H12 121.0(16) . . ?
C14 C13 C12 120.2(3) . . ?
C14 C13 H13 122.4(23) . . ?
C12 C13 H13 117.3(23) . . ?
C13 C14 C15 120.0(3) . . ?
C13 C14 H14 121.0(18) . . ?
C15 C14 H14 119.0(18) . . ?
C14 C15 C16 120.6(3) . . ?
C14 C15 H15 123.9(21) . . ?
C16 C15 H15 115.4(21) . . ?
O1 C16 C15 125.2(2) . . ?
O1 C16 C11 115.1(2) . . ?
C15 C16 C11 119.7(2) . . ?
O1 C17 H17A 111.7(25) . . ?
O1 C17 H17C 110.5(21) . . ?
H17A C17 H17C 111.8(33) . . ?
O1 C17 H17B 105.4(27) . . ?
H17A C17 H17B 110.2(33) . . ?
H17C C17 H17B 107.0(33) . . ?
C22 C21 C26 118.4(2) . . ?
C22 C21 N2 121.5(2) . . ?
C26 C21 N2 120.0(2) . . ?
C21 C22 C23 121.5(2) . . ?
C21 C22 H22 117.3(16) . . ?
C23 C22 H22 121.2(17) . . ?
C24 C23 C22 119.4(2) . . ?
C24 C23 H23 123.0(16) . . ?
C22 C23 H23 117.3(16) . . ?
C23 C24 C25 120.3(2) . . ?
C23 C24 H24 122.1(16) . . ?
C25 C24 H24 117.5(16) . . ?
C24 C25 C26 120.8(2) . . ?
C24 C25 H25 123.7(17) . . ?
C26 C25 H25 115.5(17) . . ?
O2 C26 C25 124.3(2) . . ?
O2 C26 C21 116.2(2) . . ?
C25 C26 C21 119.5(2) . . ?
O2 C27 H27A 115.9(43) . . ?
O2 C27 H27B 104.9(52) . . ?
H27A C27 H27B 120.8(62) . . ?
O2 C27 H27C 96.6(70) . . ?
H27A C27 H27C 123.1(77) . . ?
H27B C27 H27C 90.4(72) . . ?
C32 C31 C36 118.2(2) . . ?
C32 C31 N3 121.8(2) . . ?
C36 C31 N3 120.1(2) . . ?
C33 C32 C31 121.2(2) . . ?
C33 C32 H32 120.8(14) . . ?
C31 C32 H32 117.5(13) . . ?
C34 C33 C32 120.0(2) . . ?
C34 C33 H33 121.3(22) . . ?
C32 C33 H33 118.6(22) . . ?
C33 C34 C35 119.7(2) . . ?
C33 C34 H34 120.8(18) . . ?
C35 C34 H34 119.5(18) . . ?
C36 C35 C34 121.0(2) . . ?
C36 C35 H35 118.9(17) . . ?
C34 C35 H35 120.2(17) . . ?
O3 C36 C35 124.5(2) . . ?
O3 C36 C31 115.6(2) . . ?
C35 C36 C31 119.9(2) . . ?
O3 C37 H37A 109.6(22) . . ?
O3 C37 H37C 103.0(19) . . ?
H37A C37 H37C 121.8(28) . . ?
O3 C37 H37B 108.5(17) . . ?
H37A C37 H37B 105.4(27) . . ?
H37C C37 H37B 108.1(25) . . ?
C42 C41 C46 118.9(2) . . ?
C42 C41 N4 122.6(2) . . ?
C46 C41 N4 118.5(2) . . ?
C41 C42 C43 120.8(2) . . ?
C41 C42 H42 119.3(15) . . ?
C43 C42 H42 119.9(15) . . ?
C44 C43 C42 119.7(2) . . ?
C44 C43 H43 122.3(18) . . ?
C42 C43 H43 117.9(18) . . ?
C43 C44 C45 120.4(2) . . ?
C43 C44 H44 119.0(14) . . ?
C45 C44 H44 120.6(14) . . ?
C44 C45 C46 120.2(2) . . ?
C44 C45 H45 116.2(21) . . ?
C46 C45 H45 123.3(22) . . ?
O4 C46 C45 124.3(2) . . ?
O4 C46 C41 115.6(2) . . ?
C45 C46 C41 120.0(2) . . ?
O4 C47 H47A 111.2(22) . . ?
O4 C47 H47C 106.7(25) . . ?
H47A C47 H47C 110.9(31) . . ?
O4 C47 H47B 105.9(22) . . ?
H47A C47 H47B 108.4(33) . . ?
H47C C47 H47B 113.7(33) . . ?

loop_
_geom_bond_atom_site_label_1
_geom_bond_atom_site_label_2
_geom_bond_distance
_geom_bond_site_symmetry_2
_geom_bond_publ_flag
O1 C16 1.362(3) . ?
O1 C17 1.424(4) . ?
O2 C26 1.359(3) . ?
O2 C27 1.431(5) . ?
O3 C36 1.366(2) . ?
O3 C37 1.438(3) . ?
O4 C46 1.361(3) . ?
O4 C47 1.421(3) . ?
N1 C1 1.311(3) . ?
N1 C11 1.417(3) . ?
N1 H1N 0.91(5) . ?
N2 C1 1.318(3) . ?
N2 C21 1.412(2) . ?
N2 H2N 0.92(4) . ?
N3 C2 1.325(3) . ?
N3 C31 1.416(3) . ?
N3 H3N 0.88(4) . ?
N4 C2 1.315(3) . ?
N4 C41 1.419(3) . ?
N4 H4N 0.82(5) . ?
C1 H1 0.97(2) . ?
C2 H2 0.97(2) . ?
C11 C12 1.388(3) . ?
C11 C16 1.396(3) . ?
C12 C13 1.392(4) . ?
C12 H12 0.94(3) . ?
C13 C14 1.364(5) . ?
C13 H13 1.00(4) . ?
C14 C15 1.379(4) . ?
C14 H14 1.00(3) . ?
C15 C16 1.387(3) . ?
C15 H15 0.94(4) . ?
C17 H17A 1.06(4) . ?
C17 H17C 1.05(4) . ?
C17 H17B 1.13(5) . ?
C21 C22 1.387(3) . ?
C21 C26 1.399(3) . ?
C22 C23 1.391(3) . ?
C22 H22 1.01(3) . ?
C23 C24 1.368(4) . ?
C23 H23 1.01(3) . ?
C24 C25 1.375(4) . ?
C24 H24 0.99(3) . ?
C25 C26 1.393(3) . ?
C25 H25 0.97(3) . ?
C27 H27A 1.17(7) . ?
C27 H27B 0.96(9) . ?
C27 H27C 0.83(9) . ?
C31 C32 1.395(3) . ?
C31 C36 1.408(3) . ?
C32 C33 1.387(3) . ?
C32 H32 1.06(2) . ?
C33 C34 1.374(4) . ?
C33 H33 1.02(4) . ?
C34 C35 1.388(4) . ?
C34 H34 0.94(3) . ?
C35 C36 1.381(3) . ?
C35 H35 0.91(3) . ?
C37 H37A 1.02(4) . ?
C37 H37C 1.02(3) . ?
C37 H37B 1.07(3) . ?
C41 C42 1.385(3) . ?
C41 C46 1.406(3) . ?
C42 C43 1.397(3) . ?
C42 H42 1.04(3) . ?
C43 C44 1.377(4) . ?
C43 H43 0.96(3) . ?
C44 C45 1.382(4) . ?
C44 H44 1.04(3) . ?
C45 C46 1.389(3) . ?
C45 H45 1.02(4) . ?
C47 H47A 0.94(4) . ?
C47 H47C 1.08(5) . ?
C47 H47B 0.92(3) . ?
